data_7121482
loop_
_publ_author_name
'Park, Jung Su'
'Tran, Trang Thu'
'Kim, Jongmin'
'Sessler, Jonathan L.'

_publ_section_title
;
 Electrochemical amphotericity and NIR absorption induced via the
 step-wise protonation of fused quinoxaline-tetrathiafulvalene-pyrroles.
;
_journal_issue 36
_journal_name_full 'Chemical communications (Cambridge, England)'
_journal_page_first 4553
_journal_page_last 4556
_journal_paper_doi 10.1039/c8cc02018c
_journal_volume 54
_journal_year 2018
_chemical_formula_moiety 'C14 H7 N3 S4'
_chemical_formula_sum 'C14 H7 N3 S4'
_chemical_formula_weight 345.47
_chemical_name_common Quinoxaline-TTF-pyrrole
_chemical_name_systematic
;
 2-(5H-[1,3]dithiolo[4,5-c]pyrrol-2-ylidene)-[1,3]dithiolo[4,5-g]quinoxaline
;
_space_group_crystal_system monoclinic
_space_group_IT_number 14
_space_group_name_Hall '-P 2yn'
_space_group_name_H-M_alt 'P 1 21/n 1'
_symmetry_space_group_name_Hall '-P 2yn'
_symmetry_space_group_name_H-M 'P 1 21/n 1'
_atom_sites_solution_hydrogens geom
_audit_creation_method 'APEX2 v2014.1-1'
_audit_update_record
;
2018-03-09 deposited with the CCDC.
2018-04-10 downloaded from the CCDC.
;
_cell_angle_alpha 90
_cell_angle_beta 94.846(3)
_cell_angle_gamma 90
_cell_formula_units_Z 4
_cell_length_a 7.2126(3)
_cell_length_b 17.1917(7)
_cell_length_c 10.7279(5)
_cell_measurement_reflns_used 7996
_cell_measurement_temperature 170(2)
_cell_measurement_theta_max 26.0731
_cell_measurement_theta_min 2.2435
_cell_volume 1325.47(10)
_computing_cell_refinement 'SAINT V8.34A (Bruker AXS Inc., 2013)'
_computing_data_collection 'Bruker Instrument Service v2013.12.0.0'
_computing_data_reduction 'SAINT V8.34A (Bruker AXS Inc., 2013)'
_computing_structure_refinement 'SHELXL-2013 (Sheldrick, 2013)'
_diffrn_ambient_temperature 170(2)
_diffrn_measured_fraction_theta_full 0.971
_diffrn_measured_fraction_theta_max 0.979
_diffrn_measurement_device_type 'Bruker APEX-CCD'
_diffrn_measurement_method '\f and \w scans'
_diffrn_radiation_type MoK\a
_diffrn_radiation_wavelength 0.71073
_diffrn_reflns_av_R_equivalents 0.1150
_diffrn_reflns_av_unetI/netI 0.0722
_diffrn_reflns_Laue_measured_fraction_full 0.971
_diffrn_reflns_Laue_measured_fraction_max 0.979
_diffrn_reflns_limit_h_max 9
_diffrn_reflns_limit_h_min -9
_diffrn_reflns_limit_k_max 22
_diffrn_reflns_limit_k_min -22
_diffrn_reflns_limit_l_max 14
_diffrn_reflns_limit_l_min -14
_diffrn_reflns_number 44088
_diffrn_reflns_point_group_measured_fraction_full 0.971
_diffrn_reflns_point_group_measured_fraction_max 0.979
_diffrn_reflns_theta_full 25.242
_diffrn_reflns_theta_max 28.330
_diffrn_reflns_theta_min 2.244
_exptl_absorpt_coefficient_mu 0.710
_exptl_absorpt_correction_T_max 0.97
_exptl_absorpt_correction_T_min 0.87
_exptl_absorpt_correction_type multi-scan
_exptl_absorpt_process_details 'SADABS V2012/1 (Bruker AXS Inc.)'
_exptl_crystal_colour red
_exptl_crystal_density_diffrn 1.731
_exptl_crystal_description block
_exptl_crystal_F_000 704
_exptl_crystal_size_max 0.240
_exptl_crystal_size_mid 0.120
_exptl_crystal_size_min 0.040
_refine_diff_density_max 1.270
_refine_diff_density_min -0.435
_refine_diff_density_rms 0.125
_refine_ls_extinction_method none
_refine_ls_goodness_of_fit_ref 1.019
_refine_ls_hydrogen_treatment constr
_refine_ls_matrix_type full
_refine_ls_number_parameters 190
_refine_ls_number_reflns 3234
_refine_ls_number_restraints 0
_refine_ls_restrained_S_all 1.019
_refine_ls_R_factor_all 0.0996
_refine_ls_R_factor_gt 0.0661
_refine_ls_shift/su_max 0.000
_refine_ls_shift/su_mean 0.000
_refine_ls_structure_factor_coef Fsqd
_refine_ls_weighting_details 'w=1/[\s^2^(Fo^2^)+(0.1131P)^2^] where P=(Fo^2^+2Fc^2^)/3'
_refine_ls_weighting_scheme calc
_refine_ls_wR_factor_gt 0.1672
_refine_ls_wR_factor_ref 0.1848
_reflns_Friedel_coverage 0.000
_reflns_number_gt 2176
_reflns_number_total 3234
_reflns_threshold_expression 'I > 2\s(I)'
_cod_data_source_file c8cc02018c2.cif
_cod_data_source_block TTF-Qx-Pyrrole
_cod_depositor_comments 'Adding full bibliography for 7121482--7121484.cif.'
_cod_database_code 7121482
_shelx_space_group_comment
;
The symmetry employed for this shelxl refinement is uniquely defined
by the following loop, which should always be used as a source of
symmetry information in preference to the above space-group names.
They are only intended as comments.
;
_shelx_estimated_absorpt_t_min 0.848
_shelx_estimated_absorpt_t_max 0.972
_shelxl_version_number 2013-4

loop_
_space_group_symop_operation_xyz
'x, y, z'
'-x+1/2, y+1/2, -z+1/2'
'-x, -y, -z'
'x-1/2, -y-1/2, z-1/2'

loop_
_atom_site_label
_atom_site_type_symbol
_atom_site_fract_x
_atom_site_fract_y
_atom_site_fract_z
_atom_site_U_iso_or_equiv
_atom_site_adp_type
_atom_site_occupancy
_atom_site_site_symmetry_order
_atom_site_calc_flag
_atom_site_refinement_flags_posn
_atom_site_refinement_flags_adp
C1 C 0.1652(4) 0.04698(18) 0.3811(3) 0.0232(7) Uani 1 1 d . .
C2 C 0.1342(4) -0.03091(18) 0.3624(3) 0.0271(7) Uani 1 1 d . .
H2 H 0.2322 -0.0669 0.3822 0.033 Uiso 1 1 calc R U
C3 C -0.0408(4) -0.05802(17) 0.3144(3) 0.0239(7) Uani 1 1 d . .
C4 C -0.2375(5) -0.15675(19) 0.2540(3) 0.0308(8) Uani 1 1 d . .
H4 H -0.2658 -0.2105 0.2453 0.037 Uiso 1 1 calc R U
C5 C -0.3772(4) -0.10312(19) 0.2168(3) 0.0308(8) Uani 1 1 d . .
H5 H -0.4937 -0.1221 0.1816 0.037 Uiso 1 1 calc R U
C6 C -0.1841(4) -0.00316(18) 0.2810(3) 0.0238(7) Uani 1 1 d . .
C7 C -0.1534(5) 0.07707(18) 0.3018(3) 0.0249(7) Uani 1 1 d . .
H7 H -0.2506 0.1135 0.2821 0.030 Uiso 1 1 calc R U
C8 C 0.0203(4) 0.10211(18) 0.3513(3) 0.0231(7) Uani 1 1 d . .
C9 C 0.3074(4) 0.18347(18) 0.4358(3) 0.0267(7) Uani 1 1 d . .
C10 C 0.4267(4) 0.23924(18) 0.4768(3) 0.0256(7) Uani 1 1 d . .
C11 C 0.5971(4) 0.36749(18) 0.5399(3) 0.0269(7) Uani 1 1 d . .
C12 C 0.6831(4) 0.43801(18) 0.5696(3) 0.0289(8) Uani 1 1 d . .
H12 H 0.6271 0.4881 0.5647 0.035 Uiso 1 1 calc R U
C13 C 0.8959(4) 0.34248(18) 0.6052(3) 0.0267(7) Uani 1 1 d . .
H13 H 1.0094 0.3164 0.6293 0.032 Uiso 1 1 calc R U
C14 C 0.7302(4) 0.30869(17) 0.5613(3) 0.0264(7) Uani 1 1 d . .
N1 N -0.0676(4) -0.13699(15) 0.3008(2) 0.0307(7) Uani 1 1 d . .
N2 N -0.3543(4) -0.02775(16) 0.2285(2) 0.0284(6) Uani 1 1 d . .
N3 N 0.8653(4) 0.42115(16) 0.6075(2) 0.0345(7) Uani 1 1 d . .
H3 H 0.9508 0.4561 0.6302 0.041 Uiso 1 1 calc R U
S1 S 0.37821(10) 0.08559(5) 0.44002(8) 0.0295(3) Uani 1 1 d . .
S2 S 0.07494(11) 0.19959(5) 0.38220(8) 0.0301(3) Uani 1 1 d . .
S3 S 0.36891(10) 0.33869(5) 0.48822(9) 0.0329(3) Uani 1 1 d . .
S4 S 0.65788(12) 0.21360(5) 0.53075(9) 0.0365(3) Uani 1 1 d . .

loop_
_atom_site_aniso_label
_atom_site_aniso_U_11
_atom_site_aniso_U_22
_atom_site_aniso_U_33
_atom_site_aniso_U_23
_atom_site_aniso_U_13
_atom_site_aniso_U_12
C1 0.0169(14) 0.0218(16) 0.0305(17) -0.0013(13) -0.0009(12) -0.0013(12)
C2 0.0261(17) 0.0172(16) 0.0369(18) 0.0025(14) -0.0040(13) 0.0026(14)
C3 0.0271(17) 0.0169(16) 0.0269(16) -0.0001(12) -0.0029(13) 0.0001(12)
C4 0.0335(19) 0.0173(16) 0.0402(19) -0.0030(14) -0.0039(15) -0.0013(14)
C5 0.0275(17) 0.0263(18) 0.0376(19) -0.0064(15) -0.0036(14) -0.0048(15)
C6 0.0263(16) 0.0204(16) 0.0244(16) -0.0002(12) -0.0005(12) 0.0025(13)
C7 0.0248(16) 0.0176(16) 0.0316(17) -0.0017(13) -0.0019(13) 0.0057(13)
C8 0.0212(15) 0.0179(16) 0.0300(16) 0.0003(12) 0.0010(12) 0.0004(12)
C9 0.0191(15) 0.0215(17) 0.0392(18) 0.0015(14) 0.0003(13) -0.0010(13)
C10 0.0212(15) 0.0195(16) 0.0350(18) -0.0004(13) -0.0032(13) 0.0000(13)
C11 0.0234(16) 0.0206(16) 0.0360(17) -0.0049(13) -0.0012(13) 0.0009(13)
C12 0.0208(16) 0.0269(19) 0.0383(18) -0.0035(14) -0.0010(13) -0.0037(13)
C13 0.0230(16) 0.0181(16) 0.0383(18) -0.0048(14) -0.0010(13) -0.0028(12)
C14 0.0253(17) 0.0187(16) 0.0350(18) -0.0032(13) 0.0019(13) 0.0000(13)
N1 0.0339(16) 0.0188(14) 0.0384(15) 0.0008(12) -0.0022(12) -0.0004(11)
N2 0.0253(14) 0.0240(16) 0.0346(15) 0.0014(12) -0.0057(11) 0.0002(11)
N3 0.0284(16) 0.0307(16) 0.0427(18) -0.0073(13) -0.0061(13) -0.0033(12)
S1 0.0182(4) 0.0184(5) 0.0500(6) -0.0019(4) -0.0088(4) 0.0006(3)
S2 0.0198(4) 0.0163(4) 0.0523(6) -0.0015(3) -0.0079(4) 0.0009(3)
S3 0.0170(4) 0.0181(5) 0.0624(6) -0.0030(4) -0.0033(4) -0.0009(3)
S4 0.0200(5) 0.0177(5) 0.0695(7) -0.0021(4) -0.0096(4) -0.0001(3)

loop_
_atom_type_symbol
_atom_type_description
_atom_type_scat_dispersion_real
_atom_type_scat_dispersion_imag
_atom_type_scat_source
C C 0.0033 0.0016 'International Tables Vol C Tables 4.2.6.8 and 6.1.1.4'
H H 0.0000 0.0000 'International Tables Vol C Tables 4.2.6.8 and 6.1.1.4'
N N 0.0061 0.0033 'International Tables Vol C Tables 4.2.6.8 and 6.1.1.4'
S S 0.1246 0.1234 'International Tables Vol C Tables 4.2.6.8 and 6.1.1.4'

loop_
_geom_angle_atom_site_label_1
_geom_angle_atom_site_label_2
_geom_angle_atom_site_label_3
_geom_angle
C2 C1 C8 120.6(3)
C2 C1 S1 123.6(2)
C8 C1 S1 115.8(2)
C1 C2 C3 120.6(3)
C1 C2 H2 119.7
C3 C2 H2 119.7
N1 C3 C2 118.7(3)
N1 C3 C6 122.3(3)
C2 C3 C6 119.0(3)
N1 C4 C5 123.9(3)
N1 C4 H4 118.0
C5 C4 H4 118.0
N2 C5 C4 122.8(3)
N2 C5 H5 118.6
C4 C5 H5 118.6
N2 C6 C7 119.2(3)
N2 C6 C3 120.3(3)
C7 C6 C3 120.5(3)
C8 C7 C6 119.2(3)
C8 C7 H7 120.4
C6 C7 H7 120.4
C7 C8 C1 120.0(3)
C7 C8 S2 123.5(2)
C1 C8 S2 116.5(2)
C10 C9 S2 124.6(3)
C10 C9 S1 120.0(3)
S2 C9 S1 115.38(17)
C9 C10 S3 124.6(3)
C9 C10 S4 119.4(3)
S3 C10 S4 116.02(17)
C12 C11 C14 107.8(3)
C12 C11 S3 134.9(2)
C14 C11 S3 117.3(2)
N3 C12 C11 106.4(3)
N3 C12 H12 126.8
C11 C12 H12 126.8
N3 C13 C14 106.6(3)
N3 C13 H13 126.7
C14 C13 H13 126.7
C13 C14 C11 108.4(3)
C13 C14 S4 134.4(3)
C11 C14 S4 117.2(2)
C4 N1 C3 114.1(3)
C5 N2 C6 116.4(3)
C13 N3 C12 110.8(3)
C13 N3 H3 124.6
C12 N3 H3 124.6
C1 S1 C9 96.31(14)
C8 S2 C9 96.02(14)
C11 S3 C10 94.25(14)
C14 S4 C10 94.98(14)

loop_
_geom_bond_atom_site_label_1
_geom_bond_atom_site_label_2
_geom_bond_distance
C1 C2 1.370(4)
C1 C8 1.427(4)
C1 S1 1.742(3)
C2 C3 1.402(4)
C2 H2 0.9500
C3 N1 1.377(4)
C3 C6 1.422(4)
C4 N1 1.329(4)
C4 C5 1.399(5)
C4 H4 0.9500
C5 N2 1.311(4)
C5 H5 0.9500
C6 N2 1.374(4)
C6 C7 1.412(4)
C7 C8 1.388(4)
C7 H7 0.9500
C8 S2 1.747(3)
C9 C10 1.338(5)
C9 S2 1.748(3)
C9 S1 1.758(3)
C10 S3 1.767(3)
C10 S4 1.774(3)
C11 C12 1.387(4)
C11 C14 1.400(4)
C11 S3 1.763(3)
C12 N3 1.373(4)
C12 H12 0.9500
C13 N3 1.371(4)
C13 C14 1.375(4)
C13 H13 0.9500
C14 S4 1.739(3)
N3 H3 0.8800
